data_7020577
loop_
_publ_author_name
'Jones, Michael W.'
'Baldwin, Jack E.'
'Cowley, Andrew R.'
'Dilworth, Jonathan R.'
'Karpov, Alexei'
'Smiljanic, Nicolas'
'Thompson, Amber L.'
'Adlington, Robert M.'

_publ_section_title
;
 Synthesis of new bulky bis(pyrazolyl)methane carboxylate
 (heteroscorpionate) ligands and their complexes with iron, manganese and
 nickel.
;
_journal_issue 46
_journal_name_full 'Dalton transactions (Cambridge, England : 2003)'
_journal_page_first 14068
_journal_page_last 14086
_journal_paper_doi 10.1039/c2dt31859h
_journal_volume 41
_journal_year 2012
_chemical_compound_source
;
synthesis as described
;
_chemical_formula_moiety ' C72 H66 Fe2 N8 O14, 2(C4 H10 O), 2(Cl4 Fe), 2(C H2 Cl2) '
_chemical_formula_sum 'C82 H90 Cl12 Fe4 N8 O16'
_chemical_formula_weight 2092.48
_chemical_melting_point ?
_chemical_name_systematic
;
?
;
_space_group_IT_number 2
_symmetry_cell_setting triclinic
_symmetry_space_group_name_Hall '-P 1'
_symmetry_space_group_name_H-M 'P -1'
_atom_sites_solution_hydrogens geom
_atom_sites_solution_primary direct
_cell_angle_alpha 69.5889(6)
_cell_angle_beta 68.2544(6)
_cell_angle_gamma 77.5909(6)
_cell_formula_units_Z 1
_cell_length_a 12.7160(2)
_cell_length_b 13.7894(2)
_cell_length_c 15.7739(2)
_cell_measurement_reflns_used 35573
_cell_measurement_temperature 150
_cell_measurement_theta_max 28
_cell_measurement_theta_min 5
_cell_volume 2396.07(6)
_computing_cell_refinement
;
KappaCCD software 'DENZO' (Otwinowski & Minor, 1996)
;
_computing_data_collection
;
KappaCCD software 'Collect' (Nonius, 2000)
;
_computing_data_reduction
;
KappaCCD software 'DENZO' (Otwinowski & Minor, 1996)
;
_computing_publication_material
;
CRYSTALS (Watkin et al, 2001)
;
_computing_structure_refinement
;
CRYSTALS (Watkin et al, 2001)
;
_computing_structure_solution 'SIR92 (Giacovazzo et al, 1992)'
_diffrn_ambient_temperature 150
_diffrn_measured_fraction_theta_full 0.996
_diffrn_measured_fraction_theta_max 0.996
_diffrn_measurement_device_type
;
Nonius KappaCCD
;
_diffrn_measurement_method \w
_diffrn_radiation_monochromator graphite
_diffrn_radiation_type 'Mo K\a'
_diffrn_radiation_wavelength 0.71073
_diffrn_reflns_av_R_equivalents 0.030
_diffrn_reflns_limit_h_max 15
_diffrn_reflns_limit_h_min -16
_diffrn_reflns_limit_k_max 17
_diffrn_reflns_limit_k_min -17
_diffrn_reflns_limit_l_max 20
_diffrn_reflns_limit_l_min -20
_diffrn_reflns_number 35573
_diffrn_reflns_theta_full 27.495
_diffrn_reflns_theta_max 27.495
_diffrn_reflns_theta_min 5.114
_diffrn_standards_decay_% 0.00
_diffrn_standards_interval_count 0
_diffrn_standards_interval_time 0
_diffrn_standards_number 0
_exptl_absorpt_coefficient_mu 0.992
_exptl_absorpt_correction_T_max 0.82
_exptl_absorpt_correction_T_min 0.77
_exptl_absorpt_correction_type multi-scan
_exptl_absorpt_process_details
;
Denzo/Scalepack (Otwinowski & Minor, 1996)
;
_exptl_crystal_colour ' yellow '
_exptl_crystal_density_diffrn 1.450
_exptl_crystal_density_meas ?
_exptl_crystal_density_method 'not measured'
_exptl_crystal_description ' fragment '
_exptl_crystal_F_000 1074
_exptl_crystal_size_max 0.26
_exptl_crystal_size_mid 0.26
_exptl_crystal_size_min 0.20
_exptl_crystal_thermal_history
;
The material was crystallised at ambient temperature. A suitable crystal
was cooled rapidly to 150K for single-crystal X-ray diffraction analysis.
;
_refine_diff_density_max 1.33
_refine_diff_density_min -1.19
_refine_ls_extinction_method None
_refine_ls_goodness_of_fit_ref 1.0600
_refine_ls_hydrogen_treatment mixed
_refine_ls_matrix_type full
_refine_ls_number_parameters 558
_refine_ls_number_reflns 8077
_refine_ls_number_restraints 0
_refine_ls_R_factor_all 0.0656
_refine_ls_R_factor_gt 0.0482
_refine_ls_shift/su_max 0.015584
_refine_ls_structure_factor_coef F
_refine_ls_weighting_details
;
Method, part 1, Chebychev polynomial, (Watkin, 1994, Prince, 1982)
[weight] = 1.0/[A~0~*T~0~(x)+A~1~*T~1~(x) ... +A~n-1~]*T~n-1~(x)]
where A~i~ are the Chebychev coefficients listed below and x= Fcalc/Fmax
Method = Robust Weighting (Prince, 1982)
W = [weight] * [1-(deltaF/6*sigmaF)^2^]^2^
A~i~ are:
1.19 0.764 0.738
;
_refine_ls_weighting_scheme calc
_refine_ls_wR_factor_all 0.0730
_refine_ls_wR_factor_gt 0.0596
_refine_ls_wR_factor_ref 0.0596
_reflns_limit_h_max 16
_reflns_limit_h_min -15
_reflns_limit_k_max 17
_reflns_limit_k_min -16
_reflns_limit_l_max 20
_reflns_limit_l_min 0
_reflns_number_gt 8077
_reflns_number_total 10885
_reflns_threshold_expression I>3.00u(I)
_oxford_structure_analysis_title arc1395
_cod_data_source_file c2dt31859h.txt
_cod_data_source_block 16
_cod_depositor_comments
;
The following automatic conversions were performed:

'_chemical_melting_point' value 'not measured' was changed to '?' -
the value is undefined or not given.

'_symmetry_cell_setting' value
'Triclinic' changed to 'triclinic' according to
/home/saulius/struct/CIF-dictionaries/cif_core.dic dictionary named
'cif_core.dic' version 2.4.2 from 2011-04-26.

Automatic conversion script
Id: cif_fix_values 1891 2012-01-12 08:04:46Z andrius 

The following automatic conversions were performed:

'_exptl_crystal_density_meas' value 'not measured' was changed to '?'
- the value is perceived as not measured.

Automatic conversion script
Id: cif_fix_values 3008 2015-01-20 13:52:24Z robertas 
;
_cod_original_sg_symbol_H-M 'P -1 '
_cod_original_formula_sum ' C82 H90 Cl12 Fe4 N8 O16 '
_cod_database_code 7020577

loop_
_symmetry_equiv_pos_as_xyz
x,y,z
-x,-y,-z

loop_
_atom_site_label
_atom_site_type_symbol
_atom_site_fract_x
_atom_site_fract_y
_atom_site_fract_z
_atom_site_U_iso_or_equiv
_atom_site_occupancy
_atom_site_adp_type
Fe1 Fe 0.08308(3) 0.08340(3) 0.40199(2) 0.0237 1.0000 Uani
C1 C 0.15000(19) 0.14433(18) 0.54584(16) 0.0215 1.0000 Uani
C2 C 0.0610(2) 0.06451(19) 0.60497(17) 0.0246 1.0000 Uani
O1 O 0.01925(14) 0.03622(14) 0.55530(12) 0.0254 1.0000 Uani
O2 O 0.03709(17) 0.03359(16) 0.69184(13) 0.0333 1.0000 Uani
N1 N 0.10438(16) 0.23778(15) 0.48691(14) 0.0224 1.0000 Uani
N2 N 0.07388(17) 0.23179(16) 0.41489(14) 0.0236 1.0000 Uani
C3 C 0.1011(2) 0.33806(19) 0.48411(17) 0.0251 1.0000 Uani
C4 C 0.0659(2) 0.39915(19) 0.40717(18) 0.0281 1.0000 Uani
C5 C 0.04952(19) 0.32997(19) 0.36650(17) 0.0248 1.0000 Uani
C6 C 0.0092(2) 0.35637(19) 0.28405(17) 0.0267 1.0000 Uani
C7 C 0.0445(2) 0.4446(2) 0.20758(18) 0.0322 1.0000 Uani
C8 C -0.0003(3) 0.4785(2) 0.13279(19) 0.0372 1.0000 Uani
C9 C -0.0807(3) 0.4239(3) 0.1347(2) 0.0412 1.0000 Uani
C10 C -0.1156(3) 0.3347(3) 0.2089(2) 0.0390 1.0000 Uani
C11 C -0.0705(2) 0.3001(2) 0.28356(18) 0.0295 1.0000 Uani
O3 O -0.10115(17) 0.21228(15) 0.35977(13) 0.0338 1.0000 Uani
C12 C -0.2039(2) 0.1727(2) 0.3737(2) 0.0378 1.0000 Uani
C13 C 0.1320(2) 0.3678(2) 0.55260(19) 0.0278 1.0000 Uani
C14 C 0.2134(2) 0.4372(2) 0.5186(2) 0.0364 1.0000 Uani
C15 C 0.2422(3) 0.4678(3) 0.5817(3) 0.0458 1.0000 Uani
C16 C 0.1900(3) 0.4286(3) 0.6788(3) 0.0461 1.0000 Uani
C17 C 0.1082(3) 0.3595(3) 0.7147(2) 0.0408 1.0000 Uani
C18 C 0.0778(2) 0.3299(2) 0.65199(19) 0.0308 1.0000 Uani
O4 O -0.00411(18) 0.26521(17) 0.67924(14) 0.0382 1.0000 Uani
C19 C -0.0650(3) 0.2279(3) 0.7795(2) 0.0494 1.0000 Uani
N3 N 0.25225(16) 0.09865(15) 0.48670(14) 0.0212 1.0000 Uani
N4 N 0.24412(17) 0.05451(15) 0.42403(14) 0.0224 1.0000 Uani
C20 C 0.3515(2) 0.03401(18) 0.37111(16) 0.0228 1.0000 Uani
C21 C 0.4282(2) 0.0674(2) 0.39796(18) 0.0261 1.0000 Uani
C22 C 0.36298(19) 0.10975(19) 0.47112(17) 0.0243 1.0000 Uani
C23 C 0.38057(19) -0.01442(19) 0.29423(17) 0.0238 1.0000 Uani
C24 C 0.4669(2) 0.0243(2) 0.20887(18) 0.0287 1.0000 Uani
C25 C 0.5013(2) -0.0206(2) 0.13528(19) 0.0325 1.0000 Uani
C26 C 0.4499(2) -0.1051(2) 0.14676(19) 0.0344 1.0000 Uani
C27 C 0.3636(2) -0.1454(2) 0.2313(2) 0.0333 1.0000 Uani
C28 C 0.3285(2) -0.0996(2) 0.30457(18) 0.0274 1.0000 Uani
O5 O 0.24633(16) -0.13527(16) 0.39016(14) 0.0356 1.0000 Uani
C29 C 0.2058(3) -0.2325(2) 0.4100(2) 0.0411 1.0000 Uani
C30 C 0.3982(2) 0.1655(2) 0.51902(19) 0.0284 1.0000 Uani
C31 C 0.4703(2) 0.2441(2) 0.4608(2) 0.0373 1.0000 Uani
C32 C 0.5068(3) 0.2994(3) 0.5020(3) 0.0484 1.0000 Uani
C33 C 0.4712(3) 0.2769(3) 0.6002(3) 0.0473 1.0000 Uani
C34 C 0.4006(3) 0.1991(3) 0.6595(2) 0.0428 1.0000 Uani
C35 C 0.3645(2) 0.1426(2) 0.6185(2) 0.0319 1.0000 Uani
O6 O 0.29776(18) 0.06260(17) 0.66944(14) 0.0378 1.0000 Uani
C36 C 0.2434(3) 0.0473(3) 0.7702(2) 0.0475 1.0000 Uani
O7 O 0.12578(19) 0.09435(18) 0.26283(15) 0.0348 1.0000 Uani
Fe2 Fe 0.71989(4) 0.28018(4) 0.04810(3) 0.0374 1.0000 Uani
Cl1 Cl 0.70173(10) 0.44917(7) -0.00735(7) 0.0651 1.0000 Uani
Cl2 Cl 0.62902(7) 0.23606(7) 0.20247(5) 0.0472 1.0000 Uani
Cl3 Cl 0.90047(8) 0.22357(10) 0.02063(8) 0.0680 1.0000 Uani
Cl4 Cl 0.64659(10) 0.21528(9) -0.02303(7) 0.0651 1.0000 Uani
O8 O 0.2487(3) 0.1855(3) 0.0867(2) 0.0762 1.0000 Uani
C37 C 0.2183(5) 0.1732(5) 0.0110(4) 0.0847 1.0000 Uani
C38 C 0.1785(6) 0.0656(6) 0.0417(4) 0.1034 1.0000 Uani
C39 C 0.2954(6) 0.2772(4) 0.0684(4) 0.1010 1.0000 Uani
C40 C 0.3247(4) 0.2836(3) 0.1484(4) 0.0764 1.0000 Uani
C41 C 0.4646(5) 0.5298(5) 0.1779(4) 0.0813 1.0000 Uani
Cl5 Cl 0.32392(17) 0.5264(3) 0.25230(11) 0.1782 1.0000 Uani
Cl6 Cl 0.5497(2) 0.5616(2) 0.22667(17) 0.1359 1.0000 Uani
H1 H 0.089(4) 0.061(4) 0.256(3) 0.056(12) 1.0000 Uiso
H2 H 0.162(3) 0.125(3) 0.217(3) 0.040(10) 1.0000 Uiso
H11 H 0.1702 0.1644 0.5926 0.0262 1.0000 Uiso
H41 H 0.0545 0.4768 0.3849 0.0339 1.0000 Uiso
H71 H 0.1027 0.4840 0.2066 0.0381 1.0000 Uiso
H81 H 0.0254 0.5418 0.0782 0.0431 1.0000 Uiso
H91 H -0.1143 0.4491 0.0817 0.0501 1.0000 Uiso
H101 H -0.1731 0.2954 0.2087 0.0489 1.0000 Uiso
H121 H -0.2175 0.1094 0.4306 0.0460 1.0000 Uiso
H122 H -0.2694 0.2271 0.3846 0.0460 1.0000 Uiso
H123 H -0.1963 0.1542 0.3157 0.0460 1.0000 Uiso
H141 H 0.2516 0.4653 0.4482 0.0466 1.0000 Uiso
H151 H 0.3005 0.5180 0.5568 0.0615 1.0000 Uiso
H161 H 0.2114 0.4504 0.7240 0.0640 1.0000 Uiso
H171 H 0.0714 0.3312 0.7852 0.0527 1.0000 Uiso
H191 H -0.1221 0.1816 0.7896 0.0564 1.0000 Uiso
H192 H -0.1050 0.2882 0.8042 0.0564 1.0000 Uiso
H193 H -0.0103 0.1877 0.8144 0.0564 1.0000 Uiso
H211 H 0.5130 0.0617 0.3698 0.0326 1.0000 Uiso
H241 H 0.5044 0.0851 0.2007 0.0353 1.0000 Uiso
H251 H 0.5628 0.0080 0.0745 0.0390 1.0000 Uiso
H261 H 0.4748 -0.1377 0.0940 0.0439 1.0000 Uiso
H271 H 0.3272 -0.2069 0.2392 0.0440 1.0000 Uiso
H291 H 0.1464 -0.2492 0.4744 0.0501 1.0000 Uiso
H292 H 0.2706 -0.2886 0.4090 0.0501 1.0000 Uiso
H293 H 0.1722 -0.2278 0.3603 0.0501 1.0000 Uiso
H311 H 0.4955 0.2605 0.3897 0.0480 1.0000 Uiso
H321 H 0.5586 0.3552 0.4606 0.0641 1.0000 Uiso
H331 H 0.4968 0.3176 0.6292 0.0662 1.0000 Uiso
H341 H 0.3758 0.1836 0.7305 0.0578 1.0000 Uiso
H361 H 0.1975 -0.0136 0.7982 0.0552 1.0000 Uiso
H362 H 0.3025 0.0337 0.8018 0.0552 1.0000 Uiso
H363 H 0.1922 0.1110 0.7809 0.0552 1.0000 Uiso
H371 H 0.2861 0.1811 -0.0482 0.0950 1.0000 Uiso
H372 H 0.1555 0.2275 -0.0024 0.0950 1.0000 Uiso
H381 H 0.1578 0.0576 -0.0106 0.1279 1.0000 Uiso
H382 H 0.2412 0.0112 0.0550 0.1279 1.0000 Uiso
H383 H 0.1106 0.0577 0.1008 0.1279 1.0000 Uiso
H391 H 0.3663 0.2821 0.0119 0.1067 1.0000 Uiso
H392 H 0.2389 0.3376 0.0529 0.1067 1.0000 Uiso
H401 H 0.3572 0.3508 0.1295 0.0823 1.0000 Uiso
H402 H 0.3821 0.2243 0.1644 0.0823 1.0000 Uiso
H403 H 0.2546 0.2798 0.2055 0.0823 1.0000 Uiso
H411 H 0.4679 0.5829 0.1149 0.0979 1.0000 Uiso
H412 H 0.4940 0.4598 0.1682 0.0979 1.0000 Uiso

loop_
_atom_site_aniso_label
_atom_site_aniso_U_11
_atom_site_aniso_U_22
_atom_site_aniso_U_33
_atom_site_aniso_U_23
_atom_site_aniso_U_13
_atom_site_aniso_U_12
Fe1 0.02380(17) 0.02852(18) 0.02071(16) -0.00926(13) -0.00441(12) -0.00808(13)
C1 0.0214(10) 0.0243(11) 0.0198(10) -0.0093(9) -0.0058(8) -0.0014(8)
C2 0.0248(11) 0.0270(11) 0.0235(11) -0.0116(9) -0.0052(9) -0.0030(9)
O1 0.0276(8) 0.0307(9) 0.0212(8) -0.0099(7) -0.0054(6) -0.0102(7)
O2 0.0399(10) 0.0409(10) 0.0217(8) -0.0082(7) -0.0064(7) -0.0175(8)
N1 0.0231(9) 0.0242(9) 0.0219(9) -0.0097(8) -0.0073(7) -0.0013(7)
N2 0.0239(9) 0.0279(10) 0.0208(9) -0.0097(8) -0.0073(7) -0.0017(7)
C3 0.0235(11) 0.0255(11) 0.0272(11) -0.0124(9) -0.0057(9) -0.0007(9)
C4 0.0315(12) 0.0256(12) 0.0276(12) -0.0092(10) -0.0099(10) -0.0005(9)
C5 0.0228(11) 0.0271(12) 0.0237(11) -0.0095(9) -0.0051(9) -0.0016(9)
C6 0.0271(11) 0.0292(12) 0.0223(11) -0.0097(9) -0.0067(9) 0.0015(9)
C7 0.0353(13) 0.0350(14) 0.0250(12) -0.0095(10) -0.0073(10) -0.0042(11)
C8 0.0466(16) 0.0392(15) 0.0220(12) -0.0053(11) -0.0097(11) -0.0051(12)
C9 0.0518(17) 0.0491(17) 0.0243(12) -0.0065(12) -0.0167(12) -0.0075(14)
C10 0.0441(15) 0.0495(17) 0.0286(13) -0.0101(12) -0.0149(12) -0.0116(13)
C11 0.0320(12) 0.0336(13) 0.0226(11) -0.0082(10) -0.0073(9) -0.0057(10)
O3 0.0379(10) 0.0369(10) 0.0289(9) -0.0041(8) -0.0140(8) -0.0120(8)
C12 0.0324(13) 0.0424(15) 0.0402(15) -0.0091(12) -0.0124(11) -0.0107(11)
C13 0.0288(12) 0.0264(12) 0.0334(13) -0.0165(10) -0.0123(10) 0.0039(9)
C14 0.0375(14) 0.0348(14) 0.0441(15) -0.0193(12) -0.0144(12) -0.0030(11)
C15 0.0460(17) 0.0459(17) 0.062(2) -0.0293(16) -0.0225(15) -0.0055(13)
C16 0.0501(17) 0.0521(18) 0.0578(19) -0.0358(16) -0.0295(15) 0.0065(14)
C17 0.0489(16) 0.0442(16) 0.0386(15) -0.0261(13) -0.0196(13) 0.0099(13)
C18 0.0331(13) 0.0313(13) 0.0312(13) -0.0173(10) -0.0102(10) 0.0038(10)
O4 0.0413(11) 0.0470(12) 0.0260(9) -0.0164(8) -0.0023(8) -0.0095(9)
C19 0.0493(18) 0.065(2) 0.0263(14) -0.0170(14) 0.0007(12) -0.0089(16)
N3 0.0207(9) 0.0238(9) 0.0222(9) -0.0117(7) -0.0065(7) -0.0007(7)
N4 0.0245(9) 0.0243(9) 0.0207(9) -0.0112(7) -0.0053(7) -0.0031(7)
C20 0.0237(10) 0.0239(11) 0.0218(10) -0.0090(9) -0.0065(8) -0.0017(8)
C21 0.0243(11) 0.0290(12) 0.0282(12) -0.0144(10) -0.0077(9) -0.0004(9)
C22 0.0215(10) 0.0268(11) 0.0272(11) -0.0105(9) -0.0087(9) -0.0018(9)
C23 0.0212(10) 0.0282(11) 0.0248(11) -0.0126(9) -0.0078(9) 0.0007(9)
C24 0.0283(12) 0.0326(13) 0.0273(12) -0.0128(10) -0.0074(9) -0.0031(10)
C25 0.0314(12) 0.0409(14) 0.0251(12) -0.0136(11) -0.0059(10) -0.0034(11)
C26 0.0324(13) 0.0472(16) 0.0301(13) -0.0236(12) -0.0071(10) -0.0020(11)
C27 0.0290(12) 0.0421(15) 0.0390(14) -0.0248(12) -0.0098(11) -0.0044(11)
C28 0.0217(11) 0.0352(13) 0.0278(12) -0.0147(10) -0.0052(9) -0.0041(9)
O5 0.0320(9) 0.0410(11) 0.0357(10) -0.0220(9) 0.0032(8) -0.0153(8)
C29 0.0386(15) 0.0431(16) 0.0436(16) -0.0220(13) 0.0006(12) -0.0178(12)
C30 0.0212(11) 0.0347(13) 0.0383(13) -0.0225(11) -0.0127(10) 0.0044(9)
C31 0.0269(12) 0.0435(16) 0.0495(16) -0.0278(13) -0.0076(11) -0.0047(11)
C32 0.0334(15) 0.0553(19) 0.072(2) -0.0371(17) -0.0149(14) -0.0073(13)
C33 0.0405(16) 0.0539(19) 0.071(2) -0.0408(18) -0.0284(16) 0.0051(14)
C34 0.0443(16) 0.0517(18) 0.0486(17) -0.0319(15) -0.0282(14) 0.0154(14)
C35 0.0290(12) 0.0376(14) 0.0384(14) -0.0203(12) -0.0190(11) 0.0079(10)
O6 0.0429(11) 0.0453(11) 0.0276(9) -0.0126(8) -0.0155(8) 0.0013(9)
C36 0.0443(16) 0.067(2) 0.0272(14) -0.0142(14) -0.0116(12) 0.0040(15)
O7 0.0371(10) 0.0463(12) 0.0220(9) -0.0110(9) -0.0030(8) -0.0168(9)
Fe2 0.0422(2) 0.0456(2) 0.0280(2) -0.01126(17) -0.00778(16) -0.01738(18)
Cl1 0.0831(7) 0.0458(5) 0.0587(5) -0.0020(4) -0.0190(5) -0.0207(4)
Cl2 0.0531(4) 0.0622(5) 0.0286(3) -0.0114(3) -0.0062(3) -0.0265(4)
Cl3 0.0470(5) 0.1046(8) 0.0602(6) -0.0436(6) -0.0133(4) 0.0022(5)
Cl4 0.0801(6) 0.0883(7) 0.0452(4) -0.0236(5) -0.0172(4) -0.0440(6)
O8 0.0669(18) 0.094(2) 0.0469(15) 0.0068(15) -0.0088(13) -0.0309(16)
C37 0.079(3) 0.092(4) 0.066(3) -0.017(3) -0.013(2) -0.005(3)
C38 0.107(4) 0.140(6) 0.073(3) -0.053(4) -0.028(3) 0.003(4)
C39 0.136(5) 0.059(3) 0.072(3) -0.007(2) 0.012(3) -0.041(3)
C40 0.056(2) 0.045(2) 0.105(4) -0.006(2) -0.015(2) -0.0073(17)
C41 0.077(3) 0.109(4) 0.058(3) -0.031(3) -0.015(2) -0.012(3)
Cl5 0.0976(12) 0.369(4) 0.0501(7) -0.0387(14) 0.0025(7) -0.0743(18)
Cl6 0.1325(15) 0.184(2) 0.1421(17) -0.0929(16) -0.0540(13) -0.0251(14)

loop_
_atom_type_symbol
_atom_type_scat_dispersion_real
_atom_type_scat_dispersion_imag
_atom_type_scat_Cromer_Mann_a1
_atom_type_scat_Cromer_Mann_b1
_atom_type_scat_Cromer_Mann_a2
_atom_type_scat_Cromer_Mann_b2
_atom_type_scat_Cromer_Mann_a3
_atom_type_scat_Cromer_Mann_b3
_atom_type_scat_Cromer_Mann_a4
_atom_type_scat_Cromer_Mann_b4
_atom_type_scat_Cromer_Mann_c
_atom_type_scat_source
'C ' 0.0033 0.0016 2.3100 20.8439 1.0200 10.2075 1.5886 0.5687 0.8650 51.6512 0.2156 International_Tables_Vol_IV_Table_2.2B
'H ' 0.0000 0.0000 0.4930 10.5109 0.3229 26.1257 0.1402 3.1424 0.0408 57.7998 0.0030 International_Tables_Vol_IV_Table_2.2B
'Cl ' 0.1484 0.1585 11.4604 0.0104 7.1964 1.1662 6.2556 18.5194 1.6455 47.7784 -9.5574 International_Tables_Vol_IV_Table_2.2B
'Fe ' 0.3463 0.8444 11.7695 4.7611 7.3573 0.3072 3.5222 15.3535 2.3045 76.8805 1.0369 International_Tables_Vol_IV_Table_2.2B
'N ' 0.0061 0.0033 12.2126 0.0057 3.1322 9.8933 2.0125 28.9975 1.1663 0.5826 -11.5290 International_Tables_Vol_IV_Table_2.2B
'O ' 0.0106 0.0060 3.0485 13.2771 2.2868 5.7011 1.5463 0.3239 0.8670 32.9089 0.2508 International_Tables_Vol_IV_Table_2.2B

loop_
_geom_angle_atom_site_label_1
_geom_angle_site_symmetry_1
_geom_angle_atom_site_label_2
_geom_angle_atom_site_label_3
_geom_angle_site_symmetry_3
_geom_angle
_geom_angle_publ_flag
O1 . Fe1 O1 2_556 72.94(7) yes
O1 . Fe1 N2 . 84.54(7) yes
O1 2_556 Fe1 N2 . 140.37(7) yes
O1 . Fe1 N4 . 83.27(7) yes
O1 2_556 Fe1 N4 . 121.63(7) yes
N2 . Fe1 N4 . 86.35(8) yes
O1 . Fe1 O7 . 165.13(8) yes
O1 2_556 Fe1 O7 . 92.41(8) yes
N2 . Fe1 O7 . 109.12(9) yes
N4 . Fe1 O7 . 102.96(8) yes
C2 . C1 N1 . 111.93(18) yes
C2 . C1 N3 . 111.05(18) yes
N1 . C1 N3 . 110.02(18) yes
C2 . C1 H11 . 106.852 no
N1 . C1 H11 . 107.950 no
N3 . C1 H11 . 108.890 no
C1 . C2 O1 . 114.9(2) yes
C1 . C2 O2 . 119.2(2) yes
O1 . C2 O2 . 126.0(2) yes
Fe1 . O1 Fe1 2_556 107.06(7) yes
Fe1 . O1 C2 . 121.88(15) yes
Fe1 2_556 O1 C2 . 129.40(15) yes
C1 . N1 N2 . 119.47(18) yes
C1 . N1 C3 . 128.2(2) yes
N2 . N1 C3 . 111.70(19) yes
Fe1 . N2 N1 . 117.48(15) yes
Fe1 . N2 C5 . 136.67(16) yes
N1 . N2 C5 . 105.76(19) yes
N1 . C3 C4 . 106.2(2) yes
N1 . C3 C13 . 123.5(2) yes
C4 . C3 C13 . 130.3(2) yes
C3 . C4 C5 . 106.1(2) yes
C3 . C4 H41 . 126.967 no
C5 . C4 H41 . 126.967 no
N2 . C5 C4 . 110.3(2) yes
N2 . C5 C6 . 122.4(2) yes
C4 . C5 C6 . 127.4(2) yes
C5 . C6 C7 . 118.8(2) yes
C5 . C6 C11 . 121.9(2) yes
C7 . C6 C11 . 119.1(2) yes
C6 . C7 C8 . 120.8(3) yes
C6 . C7 H71 . 119.589 no
C8 . C7 H71 . 119.590 no
C7 . C8 C9 . 119.3(3) yes
C7 . C8 H81 . 120.358 no
C9 . C8 H81 . 120.358 no
C8 . C9 C10 . 121.1(3) yes
C8 . C9 H91 . 119.436 no
C10 . C9 H91 . 119.436 no
C9 . C10 C11 . 119.8(3) yes
C9 . C10 H101 . 120.124 no
C11 . C10 H101 . 120.124 no
C6 . C11 C10 . 119.9(2) yes
C6 . C11 O3 . 117.0(2) yes
C10 . C11 O3 . 123.1(2) yes
C11 . O3 C12 . 116.5(2) yes
O3 . C12 H121 . 109.467 no
O3 . C12 H122 . 109.467 no
H121 . C12 H122 . 109.476 no
O3 . C12 H123 . 109.467 no
H121 . C12 H123 . 109.476 no
H122 . C12 H123 . 109.476 no
C3 . C13 C14 . 119.6(2) yes
C3 . C13 C18 . 121.3(2) yes
C14 . C13 C18 . 119.1(2) yes
C13 . C14 C15 . 120.5(3) yes
C13 . C14 H141 . 119.756 no
C15 . C14 H141 . 119.756 no
C14 . C15 C16 . 119.8(3) yes
C14 . C15 H151 . 120.083 no
C16 . C15 H151 . 120.083 no
C15 . C16 C17 . 120.9(3) yes
C15 . C16 H161 . 119.568 no
C17 . C16 H161 . 119.568 no
C16 . C17 C18 . 119.6(3) yes
C16 . C17 H171 . 120.179 no
C18 . C17 H171 . 120.179 no
C13 . C18 C17 . 120.0(3) yes
C13 . C18 O4 . 115.5(2) yes
C17 . C18 O4 . 124.5(3) yes
C18 . O4 C19 . 117.5(2) yes
O4 . C19 H191 . 109.466 no
O4 . C19 H192 . 109.467 no
H191 . C19 H192 . 109.476 no
O4 . C19 H193 . 109.467 no
H191 . C19 H193 . 109.476 no
H192 . C19 H193 . 109.476 no
C1 . N3 N4 . 119.73(18) yes
C1 . N3 C22 . 127.57(19) yes
N4 . N3 C22 . 111.56(18) yes
Fe1 . N4 N3 . 115.76(14) yes
Fe1 . N4 C20 . 134.41(16) yes
N3 . N4 C20 . 105.50(18) yes
N4 . C20 C21 . 110.5(2) yes
N4 . C20 C23 . 122.9(2) yes
C21 . C20 C23 . 126.6(2) yes
C20 . C21 C22 . 106.3(2) yes
C20 . C21 H211 . 126.829 no
C22 . C21 H211 . 126.830 no
N3 . C22 C21 . 106.0(2) yes
N3 . C22 C30 . 124.3(2) yes
C21 . C22 C30 . 129.4(2) yes
C20 . C23 C24 . 118.3(2) yes
C20 . C23 C28 . 122.8(2) yes
C24 . C23 C28 . 118.9(2) yes
C23 . C24 C25 . 121.0(2) yes
C23 . C24 H241 . 119.490 no
C25 . C24 H241 . 119.490 no
C24 . C25 C26 . 119.5(2) yes
C24 . C25 H251 . 120.255 no
C26 . C25 H251 . 120.255 no
C25 . C26 C27 . 120.7(2) yes
C25 . C26 H261 . 119.646 no
C27 . C26 H261 . 119.646 no
C26 . C27 C28 . 119.6(2) yes
C26 . C27 H271 . 120.180 no
C28 . C27 H271 . 120.180 no
C23 . C28 C27 . 120.3(2) yes
C23 . C28 O5 . 116.3(2) yes
C27 . C28 O5 . 123.4(2) yes
C28 . O5 C29 . 117.8(2) yes
O5 . C29 H291 . 109.467 no
O5 . C29 H292 . 109.466 no
H291 . C29 H292 . 109.476 no
O5 . C29 H293 . 109.467 no
H291 . C29 H293 . 109.476 no
H292 . C29 H293 . 109.476 no
C22 . C30 C31 . 117.4(2) yes
C22 . C30 C35 . 123.1(2) yes
C31 . C30 C35 . 119.4(2) yes
C30 . C31 C32 . 120.1(3) yes
C30 . C31 H311 . 119.953 no
C32 . C31 H311 . 119.953 no
C31 . C32 C33 . 119.7(3) yes
C31 . C32 H321 . 120.166 no
C33 . C32 H321 . 120.166 no
C32 . C33 C34 . 121.5(3) yes
C32 . C33 H331 . 119.257 no
C34 . C33 H331 . 119.256 no
C33 . C34 C35 . 119.1(3) yes
C33 . C34 H341 . 120.452 no
C35 . C34 H341 . 120.452 no
C30 . C35 C34 . 120.2(3) yes
C30 . C35 O6 . 115.4(2) yes
C34 . C35 O6 . 124.4(3) yes
C35 . O6 C36 . 118.1(2) yes
O6 . C36 H361 . 109.467 no
O6 . C36 H362 . 109.467 no
H361 . C36 H362 . 109.476 no
O6 . C36 H363 . 109.467 no
H361 . C36 H363 . 109.476 no
H362 . C36 H363 . 109.476 no
Fe1 . O7 H1 . 111(3) no
Fe1 . O7 H2 . 137(3) no
H1 . O7 H2 . 112(4) no
Cl1 . Fe2 Cl2 . 108.26(4) yes
Cl1 . Fe2 Cl3 . 109.63(5) yes
Cl2 . Fe2 Cl3 . 110.12(4) yes
Cl1 . Fe2 Cl4 . 109.06(5) yes
Cl2 . Fe2 Cl4 . 110.13(4) yes
Cl3 . Fe2 Cl4 . 109.62(5) yes
C37 . O8 C39 . 117.9(4) yes
O8 . C37 C38 . 109.8(4) yes
O8 . C37 H371 . 109.384 no
C38 . C37 H371 . 109.385 no
O8 . C37 H372 . 109.386 no
C38 . C37 H372 . 109.384 no
H371 . C37 H372 . 109.467 no
C37 . C38 H381 . 109.467 no
C37 . C38 H382 . 109.466 no
H381 . C38 H382 . 109.476 no
C37 . C38 H383 . 109.467 no
H381 . C38 H383 . 109.476 no
H382 . C38 H383 . 109.476 no
O8 . C39 C40 . 114.6(4) yes
O8 . C39 H391 . 108.171 no
C40 . C39 H391 . 108.172 no
O8 . C39 H392 . 108.173 no
C40 . C39 H392 . 108.172 no
H391 . C39 H392 . 109.467 no
C39 . C40 H401 . 109.467 no
C39 . C40 H402 . 109.467 no
H401 . C40 H402 . 109.476 no
C39 . C40 H403 . 109.467 no
H401 . C40 H403 . 109.475 no
H402 . C40 H403 . 109.476 no
Cl5 . C41 Cl6 . 111.5(3) yes
Cl5 . C41 H411 . 108.961 no
Cl6 . C41 H411 . 108.962 no
Cl5 . C41 H412 . 108.961 no
Cl6 . C41 H412 . 108.961 no
H411 . C41 H412 . 109.467 no

loop_
_geom_bond_atom_site_label_1
_geom_bond_atom_site_label_2
_geom_bond_site_symmetry_2
_geom_bond_distance
_geom_bond_publ_flag
Fe1 O1 . 2.1461(17) yes
Fe1 O1 2_556 2.0894(17) yes
Fe1 N2 . 2.101(2) yes
Fe1 N4 . 2.134(2) yes
Fe1 O7 . 2.014(2) yes
C1 C2 . 1.549(3) yes
C1 N1 . 1.450(3) yes
C1 N3 . 1.455(3) yes
C1 H11 . 1.000 no
C2 O1 . 1.287(3) yes
C2 O2 . 1.221(3) yes
N1 N2 . 1.361(3) yes
N1 C3 . 1.360(3) yes
N2 C5 . 1.336(3) yes
C3 C4 . 1.382(4) yes
C3 C13 . 1.478(3) yes
C4 C5 . 1.406(3) yes
C4 H41 . 1.000 no
C5 C6 . 1.473(3) yes
C6 C7 . 1.395(4) yes
C6 C11 . 1.406(4) yes
C7 C8 . 1.390(4) yes
C7 H71 . 1.000 no
C8 C9 . 1.380(5) yes
C8 H81 . 1.000 no
C9 C10 . 1.388(4) yes
C9 H91 . 1.000 no
C10 C11 . 1.391(4) yes
C10 H101 . 1.000 no
C11 O3 . 1.380(3) yes
O3 C12 . 1.436(3) yes
C12 H121 . 1.000 no
C12 H122 . 1.000 no
C12 H123 . 1.000 no
C13 C14 . 1.389(4) yes
C13 C18 . 1.410(4) yes
C14 C15 . 1.390(4) yes
C14 H141 . 1.000 no
C15 C16 . 1.379(5) yes
C15 H151 . 1.000 no
C16 C17 . 1.387(5) yes
C16 H161 . 1.000 no
C17 C18 . 1.389(4) yes
C17 H171 . 1.000 no
C18 O4 . 1.365(3) yes
O4 C19 . 1.436(3) yes
C19 H191 . 1.000 no
C19 H192 . 1.000 no
C19 H193 . 1.000 no
N3 N4 . 1.371(3) yes
N3 C22 . 1.370(3) yes
N4 C20 . 1.339(3) yes
C20 C21 . 1.407(3) yes
C20 C23 . 1.476(3) yes
C21 C22 . 1.383(3) yes
C21 H211 . 1.000 no
C22 C30 . 1.472(3) yes
C23 C24 . 1.399(3) yes
C23 C28 . 1.401(3) yes
C24 C25 . 1.389(4) yes
C24 H241 . 1.000 no
C25 C26 . 1.382(4) yes
C25 H251 . 1.000 no
C26 C27 . 1.397(4) yes
C26 H261 . 1.000 no
C27 C28 . 1.394(3) yes
C27 H271 . 1.000 no
C28 O5 . 1.367(3) yes
O5 C29 . 1.431(3) yes
C29 H291 . 1.000 no
C29 H292 . 1.000 no
C29 H293 . 1.000 no
C30 C31 . 1.403(4) yes
C30 C35 . 1.400(4) yes
C31 C32 . 1.392(4) yes
C31 H311 . 1.000 no
C32 C33 . 1.381(5) yes
C32 H321 . 1.000 no
C33 C34 . 1.386(5) yes
C33 H331 . 1.000 no
C34 C35 . 1.400(4) yes
C34 H341 . 1.000 no
C35 O6 . 1.364(4) yes
O6 C36 . 1.437(3) yes
C36 H361 . 1.000 no
C36 H362 . 1.000 no
C36 H363 . 1.000 no
O7 H1 . 0.78(5) no
O7 H2 . 0.73(4) no
Fe2 Cl1 . 2.1784(11) yes
Fe2 Cl2 . 2.1951(8) yes
Fe2 Cl3 . 2.1905(11) yes
Fe2 Cl4 . 2.1823(9) yes
O8 C37 . 1.456(7) yes
O8 C39 . 1.406(6) yes
C37 C38 . 1.526(10) yes
C37 H371 . 1.000 no
C37 H372 . 1.000 no
C38 H381 . 1.000 no
C38 H382 . 1.000 no
C38 H383 . 1.000 no
C39 C40 . 1.476(9) yes
C39 H391 . 1.000 no
C39 H392 . 1.000 no
C40 H401 . 1.000 no
C40 H402 . 1.000 no
C40 H403 . 1.000 no
C41 Cl5 . 1.738(6) yes
C41 Cl6 . 1.735(6) yes
C41 H411 . 1.000 no
C41 H412 . 1.000 no

loop_
_geom_hbond_atom_site_label_D
_geom_hbond_atom_site_label_H
_geom_hbond_atom_site_label_A
_geom_hbond_site_symmetry_A
_geom_hbond_distance_DH
_geom_hbond_distance_HA
_geom_hbond_distance_DA
_geom_hbond_angle_DHA
_geom_hbond_publ_flag
O7 H1 O2 2_556 0.78(5) 2.03(5) 2.740(3) 151(4) yes
O7 H2 O8 . 0.73(4) 1.92(4) 2.632(4) 168(4) yes
